data_1568157
loop_
_publ_author_name
'Zhou, Xiuquan'
'Kolluru, Venkata Surya Chaitanya'
'Xu, Wenqian'
'Wang, Luqing'
'Chang, Tieyan'
'Chen, Yu-Sheng'
'Yu, Lei'
'Wen, Jianguo'
'Chan, Maria K. Y.'
'Chung, Duck Young'
'Kanatzidis, Mercouri G.'

_publ_section_title
;
 Discovery of chalcogenides structures and compositions using mixed fluxes
;
_journal_issue 7938
_journal_name_full Nature
_journal_page_first 72
_journal_page_last 77
_journal_paper_doi 10.1038/s41586-022-05307-7
_journal_volume 612
_journal_year 2022
_chemical_formula_moiety '0.5(Ba4 Cu3.59 O6 S2)'
_chemical_formula_sum 'Ba2 Cu1.79 O3 S'
_chemical_formula_weight 468.79
_space_group_crystal_system tetragonal
_space_group_IT_number 129
_space_group_name_Hall '-P 4a 2a'
_space_group_name_H-M_alt 'P 4/n m m :2'
_atom_sites_solution_hydrogens .
_atom_sites_solution_primary dual
_audit_contact_author_name
;
;
_audit_creation_date 2021-08-17
_audit_creation_method
;
Olex2 1.2
(compiled 2018.05.29 svn.r3508 for OlexSys, GUI svn.r5506)
;
_cell_angle_alpha 90
_cell_angle_beta 90
_cell_angle_gamma 90
_cell_formula_units_Z 2
_cell_length_a 4.0099(6)
_cell_length_b 4.0099(6)
_cell_length_c 16.532(3)
_cell_measurement_reflns_used 1738
_cell_measurement_temperature 293(2)
_cell_measurement_theta_max 58.1
_cell_measurement_theta_min 7.4
_cell_volume 265.82(7)
_computing_molecular_graphics 'Olex2 (Dolomanov et al., 2009)'
_computing_publication_material 'Olex2 (Dolomanov et al., 2009)'
_computing_structure_refinement 'ShelXL (Sheldrick, 2015)'
_computing_structure_solution 'ShelXT (Sheldrick, 2015)'
_diffrn_ambient_temperature 293(2)
_diffrn_measured_fraction_theta_full 0.990
_diffrn_measured_fraction_theta_max 0.989
_diffrn_measurement_device_type 'Bruker APEX-II CCD'
_diffrn_measurement_method '\w scans'
_diffrn_radiation_type MoK\a
_diffrn_radiation_wavelength 0.71073
_diffrn_reflns_av_R_equivalents 0.0696
_diffrn_reflns_av_unetI/netI 0.0542
_diffrn_reflns_Laue_measured_fraction_full 0.990
_diffrn_reflns_Laue_measured_fraction_max 0.989
_diffrn_reflns_limit_h_max 3
_diffrn_reflns_limit_h_min -3
_diffrn_reflns_limit_k_max 5
_diffrn_reflns_limit_k_min 0
_diffrn_reflns_limit_l_max 22
_diffrn_reflns_limit_l_min 0
_diffrn_reflns_number 375
_diffrn_reflns_point_group_measured_fraction_full 0.990
_diffrn_reflns_point_group_measured_fraction_max 0.989
_diffrn_reflns_theta_full 25.242
_diffrn_reflns_theta_max 29.040
_diffrn_reflns_theta_min 3.697
_diffrn_standards_number 0
_exptl_absorpt_coefficient_mu 21.990
_exptl_absorpt_correction_type none
_exptl_crystal_density_diffrn 5.857
_exptl_crystal_description plate
_exptl_crystal_F_000 408
_refine_diff_density_max 1.971
_refine_diff_density_min -4.013
_refine_diff_density_rms 0.531
_refine_ls_extinction_coef .
_refine_ls_extinction_method none
_refine_ls_goodness_of_fit_ref 0.959
_refine_ls_hydrogen_treatment undef
_refine_ls_matrix_type full
_refine_ls_number_parameters 23
_refine_ls_number_reflns 269
_refine_ls_number_restraints 0
_refine_ls_restrained_S_all 0.959
_refine_ls_R_factor_all 0.0570
_refine_ls_R_factor_gt 0.0456
_refine_ls_shift/su_max 0.000
_refine_ls_shift/su_mean 0.000
_refine_ls_structure_factor_coef Fsqd
_refine_ls_weighting_details 'w=1/[\s^2^(Fo^2^)+(0.0751P)^2^] where P=(Fo^2^+2Fc^2^)/3'
_refine_ls_weighting_scheme calc
_refine_ls_wR_factor_gt 0.1133
_refine_ls_wR_factor_ref 0.1147
_reflns_Friedel_coverage 0.000
_reflns_Friedel_fraction_full .
_reflns_Friedel_fraction_max .
_reflns_number_gt 191
_reflns_number_total 269
_reflns_threshold_expression 'I > 2\s(I)'
_cod_data_source_file XXIV_Ba2Cu1.79O3S.cif
_cod_data_source_block XXIV
_cod_original_cell_volume 265.82(10)
_cod_original_sg_symbol_H-M 'P 4/n m m'
_cod_database_code 1568157
_shelx_shelxl_version_number 2018/3
_shelx_space_group_comment
;
The symmetry employed for this shelxl refinement is uniquely defined
by the following loop, which should always be used as a source of
symmetry information in preference to the above space-group names.
They are only intended as comments.
;
_olex2_refinement_description
;
;
_olex2_submission_special_instructions 'No special instructions were received'

loop_
_space_group_symop_operation_xyz
'x, y, z'
'-x+1/2, -y+1/2, z'
'-y+1/2, x, z'
'y, -x+1/2, z'
'-x, y+1/2, -z'
'x+1/2, -y, -z'
'y+1/2, x+1/2, -z'
'-y, -x, -z'
'-x, -y, -z'
'x-1/2, y-1/2, -z'
'y-1/2, -x, -z'
'-y, x-1/2, -z'
'x, -y-1/2, z'
'-x-1/2, y, z'
'-y-1/2, -x-1/2, z'
'y, x, z'

loop_
_atom_site_label
_atom_site_type_symbol
_atom_site_fract_x
_atom_site_fract_y
_atom_site_fract_z
_atom_site_U_iso_or_equiv
_atom_site_adp_type
_atom_site_occupancy
_atom_site_site_symmetry_order
_atom_site_calc_flag
_atom_site_refinement_flags_posn
_atom_site_refinement_flags_adp
_atom_site_refinement_flags_occupancy
_atom_site_disorder_assembly
_atom_site_disorder_group
Ba01 Ba 0.750000 0.750000 0.32072(11) 0.0129(5) Uani 1 8 d S T P . .
Ba02 Ba -0.250000 -0.250000 0.08917(11) 0.0127(5) Uani 1 8 d S T P . .
Cu03 Cu 0.250000 0.250000 0.1906(3) 0.0089(16) Uani 0.79(2) 8 d S T P . .
Cu04 Cu -0.250000 0.250000 0.500000 0.0261(10) Uani 1 8 d S T P . .
S005 S 0.250000 0.250000 0.4171(5) 0.0125(15) Uani 1 8 d S T P . .
O008 O 0.750000 0.250000 0.2099(8) 0.008(3) Uani 1 4 d S T P . .
O009 O 0.250000 0.250000 0.0780(14) 0.019(5) Uani 1 8 d S T P . .

loop_
_atom_site_aniso_label
_atom_site_aniso_U_11
_atom_site_aniso_U_22
_atom_site_aniso_U_33
_atom_site_aniso_U_23
_atom_site_aniso_U_13
_atom_site_aniso_U_12
Ba01 0.0133(6) 0.0133(6) 0.0120(9) 0.000 0.000 0.000
Ba02 0.0123(6) 0.0123(6) 0.0134(9) 0.000 0.000 0.000
Cu03 0.0089(17) 0.0089(17) 0.009(3) 0.000 0.000 0.000
Cu04 0.0284(15) 0.0284(15) 0.021(2) 0.000 0.000 0.000
S005 0.012(2) 0.012(2) 0.014(3) 0.000 0.000 0.000
O008 -0.001(5) 0.009(6) 0.016(7) 0.000 0.000 0.000
O009 0.018(7) 0.018(7) 0.020(11) 0.000 0.000 0.000

loop_
_atom_type_symbol
_atom_type_description
_atom_type_scat_dispersion_real
_atom_type_scat_dispersion_imag
_atom_type_scat_source
Ba Ba -0.3244 2.2819 'International Tables Vol C Tables 4.2.6.8 and 6.1.1.4'
Cu Cu 0.3201 1.2651 'International Tables Vol C Tables 4.2.6.8 and 6.1.1.4'
O O 0.0106 0.0060 'International Tables Vol C Tables 4.2.6.8 and 6.1.1.4'
S S 0.1246 0.1234 'International Tables Vol C Tables 4.2.6.8 and 6.1.1.4'

loop_
_geom_angle_atom_site_label_1
_geom_angle_atom_site_label_2
_geom_angle_atom_site_label_3
_geom_angle
_geom_angle_site_symmetry_1
_geom_angle_site_symmetry_3
Cu03 Ba01 Cu03 68.56(6) . 1_655
Cu03 Ba01 Cu03 68.56(6) 1_565 1_665
Cu03 Ba01 Cu03 105.61(12) . 1_665
Cu03 Ba01 Cu03 105.61(12) 1_655 1_565
Cu03 Ba01 Cu03 68.56(6) . 1_565
Cu03 Ba01 Cu03 68.56(6) 1_655 1_665
S005 Ba01 Cu03 107.22(8) . 1_655
S005 Ba01 Cu03 66.52(15) 1_565 1_565
S005 Ba01 Cu03 107.22(8) 1_655 .
S005 Ba01 Cu03 66.52(15) 1_665 1_665
S005 Ba01 Cu03 66.52(15) . .
S005 Ba01 Cu03 107.22(8) 1_655 1_665
S005 Ba01 Cu03 172.13(14) 1_665 .
S005 Ba01 Cu03 172.13(14) 1_565 1_655
S005 Ba01 Cu03 107.22(8) 1_565 .
S005 Ba01 Cu03 172.13(14) . 1_665
S005 Ba01 Cu03 172.13(14) 1_655 1_565
S005 Ba01 Cu03 107.22(8) 1_665 1_655
S005 Ba01 Cu03 107.22(8) . 1_565
S005 Ba01 Cu03 66.52(15) 1_655 1_655
S005 Ba01 Cu03 107.22(8) 1_565 1_665
S005 Ba01 Cu03 107.22(8) 1_665 1_565
S005 Ba01 S005 76.12(12) . 1_655
S005 Ba01 S005 121.3(3) 1_565 1_655
S005 Ba01 S005 76.12(12) 1_665 1_655
S005 Ba01 S005 121.3(3) . 1_665
S005 Ba01 S005 76.12(12) . 1_565
S005 Ba01 S005 76.12(12) 1_665 1_565
O008 Ba01 Cu03 90.46(19) 3_655 1_565
O008 Ba01 Cu03 34.55(3) 3 1_565
O008 Ba01 Cu03 90.46(19) 3_655 .
O008 Ba01 Cu03 90.46(19) . 1_665
O008 Ba01 Cu03 34.55(3) 1_565 1_665
O008 Ba01 Cu03 34.55(3) 3_655 1_665
O008 Ba01 Cu03 90.46(19) 1_565 .
O008 Ba01 Cu03 34.55(3) 3 .
O008 Ba01 Cu03 34.55(3) . 1_655
O008 Ba01 Cu03 90.46(19) 3 1_665
O008 Ba01 Cu03 90.46(19) 3 1_655
O008 Ba01 Cu03 34.55(3) . .
O008 Ba01 Cu03 34.55(3) 3_655 1_655
O008 Ba01 Cu03 34.55(3) 1_565 1_565
O008 Ba01 Cu03 90.46(19) . 1_565
O008 Ba01 Cu03 90.46(19) 1_565 1_655
O008 Ba01 S005 141.77(8) . 1_665
O008 Ba01 S005 141.77(8) . 1_565
O008 Ba01 S005 141.77(8) 1_565 1_655
O008 Ba01 S005 82.8(2) 3_655 1_655
O008 Ba01 S005 141.77(8) 3_655 .
O008 Ba01 S005 82.8(2) 1_565 1_565
O008 Ba01 S005 82.8(2) 3 1_565
O008 Ba01 S005 141.77(8) 3 1_665
O008 Ba01 S005 82.8(2) 3 .
O008 Ba01 S005 82.8(2) . 1_655
O008 Ba01 S005 82.8(2) . .
O008 Ba01 S005 82.8(2) 3_655 1_665
O008 Ba01 S005 141.77(8) 3 1_655
O008 Ba01 S005 141.77(8) 1_565 .
O008 Ba01 S005 82.8(2) 1_565 1_665
O008 Ba01 S005 141.77(8) 3_655 1_565
O008 Ba01 O008 62.9(2) 3 1_565
O008 Ba01 O008 95.2(4) . 1_565
O008 Ba01 O008 62.9(2) 3_655 1_565
O008 Ba01 O008 95.2(4) 3 3_655
O008 Ba01 O008 62.9(2) . 3_655
O008 Ba01 O008 62.9(2) . 3
Cu03 Ba02 Cu03 74.99(7) 1_445 1_545
Cu03 Ba02 Cu03 74.99(7) 1_445 1_455
Cu03 Ba02 Cu03 118.82(15) 1_455 1_545
O008 Ba02 Cu03 94.15(17) 3_545 1_455
O008 Ba02 Cu03 37.78(5) 1_445 1_445
O008 Ba02 Cu03 94.15(17) 1_445 1_455
O008 Ba02 Cu03 94.15(17) 1_455 1_445
O008 Ba02 Cu03 94.15(17) 1_455 1_545
O008 Ba02 Cu03 37.78(5) 3_545 1_545
O008 Ba02 Cu03 37.78(5) 1_445 1_545
O008 Ba02 Cu03 94.15(17) 3_445 1_545
O008 Ba02 Cu03 37.78(5) 3_445 1_455
O008 Ba02 Cu03 37.78(5) 3_445 1_445
O008 Ba02 Cu03 37.78(5) 1_455 1_455
O008 Ba02 Cu03 94.15(17) 3_545 1_445
O008 Ba02 O008 60.1(2) 3_545 1_455
O008 Ba02 O008 90.2(4) 1_455 1_445
O008 Ba02 O008 60.1(2) 1_455 3_445
O008 Ba02 O008 60.1(2) 3_545 1_445
O008 Ba02 O008 90.2(4) 3_545 3_445
O008 Ba02 O008 60.1(2) 3_445 1_445
O008 Ba02 O009 123.1(4) 1_455 1_445
O008 Ba02 O009 63.0(4) 3_445 1_455
O008 Ba02 O009 63.0(4) 1_445 1_545
O008 Ba02 O009 63.0(4) 1_455 1_455
O008 Ba02 O009 63.0(4) 3_545 1_545
O008 Ba02 O009 123.1(4) 3_445 1_545
O008 Ba02 O009 123.1(4) 1_455 1_545
O008 Ba02 O009 63.0(4) 3_445 1_445
O008 Ba02 O009 63.0(4) 1_455 .
O008 Ba02 O009 123.1(4) 1_445 1_455
O008 Ba02 O009 123.1(4) 3_445 .
O008 Ba02 O009 63.0(4) 1_445 1_445
O008 Ba02 O009 123.1(4) 1_445 .
O008 Ba02 O009 123.1(4) 3_545 1_445
O008 Ba02 O009 63.0(4) 3_545 .
O008 Ba02 O009 123.1(4) 3_545 1_455
O009 Ba02 Cu03 34.3(5) 1_445 1_445
O009 Ba02 Cu03 120.59(7) 9 1_455
O009 Ba02 Cu03 91.9(2) . 1_455
O009 Ba02 Cu03 120.59(7) 9 1_545
O009 Ba02 Cu03 91.9(2) 1_445 1_455
O009 Ba02 Cu03 34.3(5) 1_545 1_545
O009 Ba02 Cu03 91.9(2) 1_445 1_545
O009 Ba02 Cu03 153.1(5) . 1_445
O009 Ba02 Cu03 153.1(5) 1_455 1_545
O009 Ba02 Cu03 91.9(2) . 1_545
O009 Ba02 Cu03 120.59(7) 9 1_445
O009 Ba02 Cu03 153.1(5) 1_545 1_455
O009 Ba02 Cu03 34.3(5) 1_455 1_455
O009 Ba02 Cu03 91.9(2) 1_545 1_445
O009 Ba02 Cu03 91.9(2) 1_455 1_445
O009 Ba02 O008 134.9(2) 9 3_445
O009 Ba02 O008 134.9(2) 9 1_455
O009 Ba02 O008 134.9(2) 9 3_545
O009 Ba02 O008 134.9(2) 9 1_445
O009 Ba02 O009 86.3(5) 9 1_455
O009 Ba02 O009 89.76(6) 1_445 1_545
O009 Ba02 O009 86.3(5) 9 1_545
O009 Ba02 O009 89.76(6) 1_445 1_455
O009 Ba02 O009 172.6(10) 1_455 1_545
O009 Ba02 O009 172.6(10) 1_445 .
O009 Ba02 O009 89.76(6) . 1_455
O009 Ba02 O009 86.3(5) 9 1_445
O009 Ba02 O009 89.76(6) . 1_545
O009 Ba02 O009 86.3(5) 9 .
Ba01 Cu03 Ba01 68.57(6) 1_455 1_445
Ba01 Cu03 Ba01 105.61(12) 1_455 1_545
Ba01 Cu03 Ba01 68.57(6) 1_545 1_445
Ba02 Cu03 Ba01 67.78(4) . 1_445
Ba02 Cu03 Ba01 107.92(3) . 1_545
Ba02 Cu03 Ba01 173.40(13) 1_655 1_455
Ba02 Cu03 Ba01 173.40(13) 1_665 1_445
Ba02 Cu03 Ba01 107.92(3) 1_665 1_455
Ba02 Cu03 Ba01 107.92(3) . 1_455
Ba02 Cu03 Ba01 67.78(4) 1_655 1_545
Ba02 Cu03 Ba01 107.92(3) 1_565 1_445
Ba02 Cu03 Ba01 107.92(3) 1_665 1_545
Ba02 Cu03 Ba01 107.92(3) 1_655 1_445
Ba02 Cu03 Ba01 67.78(4) 1_565 1_455
Ba02 Cu03 Ba01 173.40(13) 1_565 1_545
Ba02 Cu03 Ba02 74.99(7) 1_665 1_565
Ba02 Cu03 Ba02 74.99(7) 1_665 1_655
Ba02 Cu03 Ba02 74.99(7) 1_655 .
Ba02 Cu03 Ba02 118.82(15) 1_565 1_655
Ba02 Cu03 Ba02 74.99(7) 1_565 .
Ba02 Cu03 Ba02 118.82(15) 1_665 .
O008 Cu03 Ba01 117.4(3) 3 1_445
O008 Cu03 Ba01 117.4(3) 3 1_545
O008 Cu03 Ba01 117.4(3) 1_455 1_545
O008 Cu03 Ba01 49.3(3) . 1_545
O008 Cu03 Ba01 117.4(3) . 1_455
O008 Cu03 Ba01 49.3(3) 3_545 1_445
O008 Cu03 Ba01 49.3(3) 1_455 1_455
O008 Cu03 Ba01 117.4(3) . 1_445
O008 Cu03 Ba01 49.3(3) 3_545 1_545
O008 Cu03 Ba01 49.3(3) 1_455 1_445
O008 Cu03 Ba01 49.3(3) 3 1_455
O008 Cu03 Ba01 117.4(3) 3_545 1_455
O008 Cu03 Ba02 58.6(3) 1_455 1_565
O008 Cu03 Ba02 58.6(3) 3 1_565
O008 Cu03 Ba02 58.6(3) 1_455 .
O008 Cu03 Ba02 58.6(3) . 1_655
O008 Cu03 Ba02 132.9(2) 3 .
O008 Cu03 Ba02 58.6(3) 3_545 .
O008 Cu03 Ba02 132.9(2) . 1_565
O008 Cu03 Ba02 58.6(3) 3 1_665
O008 Cu03 Ba02 58.6(3) 3_545 1_655
O008 Cu03 Ba02 132.9(2) 3_545 1_565
O008 Cu03 Ba02 132.9(2) 3_545 1_665
O008 Cu03 Ba02 58.6(3) . 1_665
O008 Cu03 Ba02 132.9(2) 1_455 1_665
O008 Cu03 Ba02 132.9(2) . .
O008 Cu03 Ba02 132.9(2) 3 1_655
O008 Cu03 Ba02 132.9(2) 1_455 1_655
O008 Cu03 O008 88.58(13) 3 .
O008 Cu03 O008 88.58(13) 3_545 1_455
O008 Cu03 O008 88.58(13) 3 1_455
O008 Cu03 O008 161.9(8) 3 3_545
O008 Cu03 O008 161.9(8) 1_455 .
O008 Cu03 O008 88.58(13) 3_545 .
O009 Cu03 Ba01 127.19(6) . 1_545
O009 Cu03 Ba01 127.19(6) . 1_445
O009 Cu03 Ba01 127.19(6) . 1_455
O009 Cu03 Ba02 59.41(7) . 1_665
O009 Cu03 Ba02 59.41(7) . .
O009 Cu03 Ba02 59.41(7) . 1_655
O009 Cu03 Ba02 59.41(7) . 1_565
O009 Cu03 O008 99.1(4) . 1_455
O009 Cu03 O008 99.1(4) . 3_545
O009 Cu03 O008 99.1(4) . 3
O009 Cu03 O008 99.1(4) . .
Ba01 Cu04 Ba01 133.32(2) 9_566 1_455
Ba01 Cu04 Ba01 133.32(2) 1_445 9_566
Ba01 Cu04 Ba01 133.32(2) 9_666 1_455
Ba01 Cu04 Ba01 68.15(4) 9_666 9_566
Ba01 Cu04 Ba01 68.15(4) 1_445 1_455
Ba01 Cu04 Ba01 133.32(2) 1_445 9_666
Cu04 Cu04 Ba01 113.340(12) 9_556 9_566
Cu04 Cu04 Ba01 66.660(12) 9_466 9_566
Cu04 Cu04 Ba01 66.660(12) 9_456 9_566
Cu04 Cu04 Ba01 113.340(12) 9_466 1_445
Cu04 Cu04 Ba01 66.660(12) 9_456 1_445
Cu04 Cu04 Ba01 66.660(12) 9_566 1_455
Cu04 Cu04 Ba01 113.340(12) 9_456 1_455
Cu04 Cu04 Ba01 113.340(12) 9_566 1_445
Cu04 Cu04 Ba01 113.340(12) 9_556 1_455
Cu04 Cu04 Ba01 66.660(12) 9_466 1_455
Cu04 Cu04 Ba01 113.340(12) 9_466 9_666
Cu04 Cu04 Ba01 66.660(12) 9_556 9_666
Cu04 Cu04 Ba01 113.340(12) 9_566 9_566
Cu04 Cu04 Ba01 66.660(12) 9_566 9_666
Cu04 Cu04 Ba01 113.340(12) 9_456 9_666
Cu04 Cu04 Ba01 66.660(12) 9_556 1_445
Cu04 Cu04 Cu04 90.0 9_566 9_556
Cu04 Cu04 Cu04 180.0 9_466 9_556
Cu04 Cu04 Cu04 90.0 9_456 9_556
Cu04 Cu04 Cu04 180.0 9_566 9_456
Cu04 Cu04 Cu04 90.0 9_456 9_466
Cu04 Cu04 Cu04 90.0 9_566 9_466
S005 Cu04 Ba01 62.13(12) 9_556 9_566
S005 Cu04 Ba01 90.29(16) 9_566 1_455
S005 Cu04 Ba01 62.13(12) 9_556 9_666
S005 Cu04 Ba01 62.13(12) 1_455 1_455
S005 Cu04 Ba01 158.44(16) 9_566 1_445
S005 Cu04 Ba01 62.13(12) . 1_455
S005 Cu04 Ba01 62.13(12) . 1_445
S005 Cu04 Ba01 90.29(16) 1_455 9_566
S005 Cu04 Ba01 62.13(12) 9_566 9_666
S005 Cu04 Ba01 158.44(16) 9_556 1_455
S005 Cu04 Ba01 158.44(16) 1_455 9_666
S005 Cu04 Ba01 158.44(16) . 9_566
S005 Cu04 Ba01 90.29(16) . 9_666
S005 Cu04 Ba01 62.13(12) 1_455 1_445
S005 Cu04 Ba01 62.13(12) 9_566 9_566
S005 Cu04 Ba01 90.29(16) 9_556 1_445
S005 Cu04 Cu04 54.29(8) 9_556 9_556
S005 Cu04 Cu04 125.71(8) 9_566 9_456
S005 Cu04 Cu04 54.29(8) 9_556 9_456
S005 Cu04 Cu04 125.71(8) . 9_466
S005 Cu04 Cu04 54.29(8) 1_455 9_456
S005 Cu04 Cu04 54.29(8) . 9_556
S005 Cu04 Cu04 125.71(8) 9_566 9_556
S005 Cu04 Cu04 54.29(8) 1_455 9_466
S005 Cu04 Cu04 125.71(8) 9_556 9_466
S005 Cu04 Cu04 125.71(8) 9_556 9_566
S005 Cu04 Cu04 54.29(8) 9_566 9_566
S005 Cu04 Cu04 125.71(8) 1_455 9_566
S005 Cu04 Cu04 125.71(8) . 9_456
S005 Cu04 Cu04 54.29(8) . 9_566
S005 Cu04 Cu04 54.29(8) 9_566 9_466
S005 Cu04 Cu04 125.71(8) 1_455 9_556
S005 Cu04 S005 111.3(3) 9_566 9_556
S005 Cu04 S005 108.58(16) 9_556 .
S005 Cu04 S005 108.58(16) 9_566 1_455
S005 Cu04 S005 108.58(16) 1_455 9_556
S005 Cu04 S005 108.58(16) 9_566 .
S005 Cu04 S005 111.3(3) 1_455 .
Ba01 S005 Ba01 121.3(3) 1_455 1_545
Ba01 S005 Ba01 76.12(12) 1_445 1_455
Ba01 S005 Ba01 76.12(12) . 1_455
Ba01 S005 Ba01 76.12(12) 1_445 1_545
Ba01 S005 Ba01 76.12(12) . 1_545
Ba01 S005 Ba01 121.3(3) . 1_445
Cu04 S005 Ba01 141.75(3) 9_556 .
Cu04 S005 Ba01 141.75(3) 9_556 1_455
Cu04 S005 Ba01 141.75(3) 1_655 1_455
Cu04 S005 Ba01 76.56(3) 9_566 .
Cu04 S005 Ba01 76.56(3) . 1_455
Cu04 S005 Ba01 141.75(3) 9_566 1_445
Cu04 S005 Ba01 76.56(3) 1_655 1_545
Cu04 S005 Ba01 76.56(3) 1_655 .
Cu04 S005 Ba01 141.75(3) . 1_545
Cu04 S005 Ba01 76.56(3) 9_566 1_455
Cu04 S005 Ba01 141.75(3) 1_655 1_445
Cu04 S005 Ba01 76.56(3) 9_556 1_445
Cu04 S005 Ba01 141.75(3) . .
Cu04 S005 Ba01 76.56(3) . 1_445
Cu04 S005 Ba01 141.75(3) 9_566 1_545
Cu04 S005 Ba01 76.56(3) 9_556 1_545
Cu04 S005 Cu04 111.3(3) 9_566 9_556
Cu04 S005 Cu04 71.42(16) 9_566 .
Cu04 S005 Cu04 71.42(16) 9_566 1_655
Cu04 S005 Cu04 71.42(16) 9_556 .
Cu04 S005 Cu04 111.3(3) 1_655 .
Cu04 S005 Cu04 71.42(16) 1_655 9_556
Ba01 O008 Ba01 95.2(4) 1_545 .
Ba01 O008 Ba02 87.29(5) . 1_665
Ba01 O008 Ba02 177.5(4) 1_545 1_665
Ba01 O008 Ba02 177.5(4) . 1_655
Ba01 O008 Ba02 87.29(5) 1_545 1_655
Ba02 O008 Ba02 90.2(4) 1_655 1_665
Cu03 O008 Ba01 96.1(3) . .
Cu03 O008 Ba01 96.1(3) . 1_545
Cu03 O008 Ba01 96.1(3) 1_655 .
Cu03 O008 Ba01 96.1(3) 1_655 1_545
Cu03 O008 Ba02 83.6(3) . 1_655
Cu03 O008 Ba02 83.6(3) . 1_665
Cu03 O008 Ba02 83.6(3) 1_655 1_665
Cu03 O008 Ba02 83.6(3) 1_655 1_655
Cu03 O008 Cu03 161.9(8) . 1_655
Ba02 O009 Ba02 93.7(5) 9 1_565
Ba02 O009 Ba02 172.5(10) 1_655 1_565
Ba02 O009 Ba02 172.5(10) . 1_665
Ba02 O009 Ba02 89.76(6) . 1_655
Ba02 O009 Ba02 89.76(6) 1_665 1_655
Ba02 O009 Ba02 93.7(5) 9 .
Ba02 O009 Ba02 89.76(6) 1_665 1_565
Ba02 O009 Ba02 93.7(5) 9 1_655
Ba02 O009 Ba02 93.7(5) 9 1_665
Ba02 O009 Ba02 89.76(6) . 1_565
Cu03 O009 Ba02 86.3(5) . 1_565
Cu03 O009 Ba02 86.3(5) . 1_655
Cu03 O009 Ba02 86.3(5) . .
Cu03 O009 Ba02 180.0 . 9
Cu03 O009 Ba02 86.3(5) . 1_665

loop_
_geom_bond_atom_site_label_1
_geom_bond_atom_site_label_2
_geom_bond_distance
_geom_bond_site_symmetry_2
Ba01 Cu03 3.559(3) .
Ba01 Cu03 3.559(3) 1_655
Ba01 Cu03 3.559(3) 1_565
Ba01 Cu03 3.559(3) 1_665
Ba01 S005 3.252(4) .
Ba01 S005 3.252(4) 1_655
Ba01 S005 3.252(4) 1_665
Ba01 S005 3.252(4) 1_565
Ba01 O008 2.716(10) 1_565
Ba01 O008 2.716(10) 3_655
Ba01 O008 2.716(9) 3
Ba01 O008 2.716(9) .
Ba02 Cu03 3.294(3) 1_455
Ba02 Cu03 3.294(3) 1_545
Ba02 Cu03 3.294(3) 1_445
Ba02 O008 2.829(10) 1_445
Ba02 O008 2.829(10) 3_445
Ba02 O008 2.829(10) 1_455
Ba02 O008 2.829(10) 3_545
Ba02 O009 2.8414(16) 1_545
Ba02 O009 2.8414(16) 1_455
Ba02 O009 2.8414(16) .
Ba02 O009 2.8414(16) 1_445
Ba02 O009 2.76(2) 9
Cu03 O008 2.030(2) 3
Cu03 O008 2.030(2) 3_545
Cu03 O008 2.030(2) .
Cu03 O008 2.030(2) 1_455
Cu03 O009 1.86(2) .
Cu04 Cu04 2.8354(4) 9_566
Cu04 Cu04 2.8354(4) 9_456
Cu04 Cu04 2.8354(4) 9_556
Cu04 Cu04 2.8354(4) 9_466
Cu04 S005 2.429(5) 9_556
Cu04 S005 2.429(5) 9_566
Cu04 S005 2.429(5) 1_455
Cu04 S005 2.429(5) .
